data_4100104
_journal_name_full 'Journal of the American Chemical Society'
_journal_paper_doi 10.1021/ja043189d
_journal_year 2005
_chemical_formula_sum 'C17 H19 S'
_chemical_formula_weight 255.38
_space_group_IT_number 14
_symmetry_cell_setting monoclinic
_symmetry_space_group_name_Hall '-P 2ybc'
_symmetry_space_group_name_H-M 'P 1 21/c 1'
_cell_angle_alpha 90.00
_cell_angle_beta 93.97(3)
_cell_angle_gamma 90.00
_cell_formula_units_Z 4
_cell_length_a 31.075(6)
_cell_length_b 7.3950(15)
_cell_length_c 5.8660(12)
_cell_measurement_temperature 293(2)
_cell_volume 1344.8(5)
_diffrn_ambient_temperature 293(2)
_exptl_crystal_density_diffrn 1.261
_cod_depositor_comments
;
The following automatic conversions were performed:
'_symmetry_cell_setting' value 'Monoclinic' changed to 'monoclinic'
according to '/home/saulius/struct/CIF-dictionaries/cif_core.dic'
dictionary named 'cif_core.dic' version 2.4.1 from 2010-06-29.

Automatic conversion script
Id: cif_fix_enum 1527 2010-12-29 10:47:43Z saulius 
;
_cod_original_sg_symbol_H-M 'P 21'
_cod_database_code 4100104

loop_
_symmetry_equiv_pos_as_xyz
'x, y, z'
'-x, y+1/2, -z+1/2'
'-x, -y, -z'
'x, -y-1/2, z-1/2'

loop_
_atom_site_label
_atom_site_type_symbol
_atom_site_fract_x
_atom_site_fract_y
_atom_site_fract_z
_atom_site_U_iso_or_equiv
_atom_site_adp_type
_atom_site_occupancy
_atom_site_symmetry_multiplicity
_atom_site_calc_flag
_atom_site_refinement_flags
_atom_site_disorder_assembly
_atom_site_disorder_group
S1 S 0.29266(8) 0.5791(3) 0.9263(4) 0.0367(8) Uani 1 1 d . . .
C1 C 0.4944(3) 0.4205(12) 0.7815(14) 0.034(2) Uani 1 1 d . . .
H1A H 0.4909 0.3682 0.6372 0.041 Uiso 1 1 calc R . .
C2 C 0.4579(3) 0.4637(13) 0.8970(14) 0.033(2) Uani 1 1 d . . .
C3 C 0.4151(3) 0.4375(12) 0.8047(17) 0.035(2) Uani 1 1 d . . .
H3A H 0.4104 0.3801 0.6641 0.042 Uiso 1 1 calc R . .
C4 C 0.3804(3) 0.4942(13) 0.9161(16) 0.035(2) Uani 1 1 d . . .
C5 C 0.3865(4) 0.5732(12) 1.1372(15) 0.036(2) Uani 1 1 d . . .
H5A H 0.3629 0.6093 1.2147 0.043 Uiso 1 1 calc R . .
C6 C 0.4268(3) 0.5953(11) 1.2331(16) 0.034(2) Uani 1 1 d . . .
H6A H 0.4306 0.6453 1.3786 0.041 Uiso 1 1 calc R . .
C7 C 0.4631(3) 0.5446(12) 1.1187(15) 0.033(2) Uani 1 1 d . . .
C8 C 0.3363(3) 0.4864(13) 0.8008(14) 0.034(2) Uani 1 1 d . . .
C9 C 0.3222(3) 0.4065(12) 0.5946(16) 0.036(2) Uani 1 1 d . . .
H9A H 0.3405 0.3480 0.4998 0.043 Uiso 1 1 calc R . .
C10 C 0.2768(4) 0.4228(15) 0.5423(17) 0.043(3) Uani 1 1 d . . .
H10A H 0.2625 0.3783 0.4095 0.051 Uiso 1 1 calc R . .
C11 C 0.2573(3) 0.5093(15) 0.7064(15) 0.041(2) Uani 1 1 d . . .
C12 C 0.2095(4) 0.5561(18) 0.704(2) 0.052(3) Uani 1 1 d . . .
H12A H 0.2065 0.6864 0.7128 0.062 Uiso 1 1 calc R . .
H12B H 0.1954 0.5171 0.5596 0.062 Uiso 1 1 calc R . .
C13 C 0.1864(3) 0.4715(18) 0.8962(17) 0.047(3) Uani 1 1 d . . .
H13A H 0.2017 0.5008 1.0411 0.056 Uiso 1 1 calc R . .
H13B H 0.1864 0.3411 0.8791 0.056 Uiso 1 1 calc R . .
C14 C 0.1399(3) 0.538(2) 0.898(2) 0.054(3) Uani 1 1 d . . .
H14A H 0.1246 0.5074 0.7536 0.064 Uiso 1 1 calc R . .
H14B H 0.1400 0.6691 0.9113 0.064 Uiso 1 1 calc R . .
C15 C 0.1154(4) 0.4567(19) 1.097(2) 0.052(3) Uani 1 1 d . . .
H15A H 0.1134 0.3266 1.0778 0.063 Uiso 1 1 calc R . .
H15B H 0.1316 0.4811 1.2408 0.063 Uiso 1 1 calc R . .
C16 C 0.0698(4) 0.536(2) 1.1022(19) 0.057(3) Uani 1 1 d . . .
H16A H 0.0720 0.6661 1.1249 0.069 Uiso 1 1 calc R . .
H16B H 0.0541 0.5152 0.9560 0.069 Uiso 1 1 calc R . .
C17 C 0.0448(4) 0.454(2) 1.292(2) 0.071(4) Uani 1 1 d . . .
H17A H 0.0163 0.5044 1.2867 0.107 Uiso 1 1 calc R . .
H17B H 0.0595 0.4796 1.4378 0.107 Uiso 1 1 calc R . .
H17C H 0.0429 0.3251 1.2713 0.107 Uiso 1 1 calc R . .

loop_
_atom_site_aniso_label
_atom_site_aniso_U_11
_atom_site_aniso_U_22
_atom_site_aniso_U_33
_atom_site_aniso_U_23
_atom_site_aniso_U_13
_atom_site_aniso_U_12
S1 0.0469(14) 0.0392(15) 0.0240(12) -0.0034(9) 0.0029(9) 0.0012(10)
C1 0.069(6) 0.018(5) 0.014(4) 0.004(3) -0.005(4) 0.003(4)
C2 0.063(6) 0.020(4) 0.016(4) 0.002(3) 0.005(4) 0.002(4)
C3 0.051(6) 0.023(5) 0.032(5) 0.000(4) 0.000(4) 0.002(4)
C4 0.057(6) 0.020(5) 0.028(4) 0.003(4) 0.005(4) -0.002(4)
C5 0.063(6) 0.024(5) 0.021(4) 0.004(3) 0.012(4) -0.004(4)
C6 0.070(6) 0.008(4) 0.026(4) 0.009(3) 0.006(4) 0.000(4)
C7 0.065(6) 0.013(4) 0.022(4) 0.003(3) 0.008(4) 0.001(4)
C8 0.057(6) 0.029(5) 0.016(4) -0.002(3) 0.005(3) -0.001(4)
C9 0.062(6) 0.019(4) 0.028(4) -0.001(4) 0.001(4) -0.003(4)
C10 0.058(6) 0.046(7) 0.024(4) 0.007(4) -0.003(4) -0.006(5)
C11 0.056(6) 0.045(6) 0.023(4) -0.004(4) 0.006(4) -0.009(5)
C12 0.060(7) 0.054(7) 0.041(6) 0.003(5) 0.003(5) 0.015(5)
C13 0.044(5) 0.068(8) 0.030(5) -0.013(5) 0.003(4) 0.001(5)
C14 0.043(6) 0.077(9) 0.041(6) 0.000(6) 0.001(5) -0.002(6)
C15 0.054(6) 0.061(8) 0.042(6) -0.012(6) 0.001(5) 0.007(5)
C16 0.051(6) 0.090(10) 0.032(5) -0.001(6) 0.008(5) 0.006(6)
C17 0.054(7) 0.117(14) 0.045(7) -0.002(8) 0.014(6) -0.008(8)
